data_4518464
loop_
_publ_author_name
'Dang, Hang T.'
'Nguyen, Viet D.'
'Haug, Graham C.'
'Vuong, Ngan T. H.'
'Arman, Hadi D.'
'Larionov, Oleg V.'

_publ_section_title
;
 Z-Selective Dienylation Enables Stereodivergent Construction of Dienes
 and Unravels a Ligand-Driven Mechanistic Dichotomy
;
_journal_name_full 'ACS Catalysis'
_journal_page_first 1042
_journal_page_last 1052
_journal_paper_doi 10.1021/acscatal.0c05574
_journal_year 2021
_chemical_formula_moiety 'C15 H11 N'
_chemical_formula_sum 'C15 H11 N'
_chemical_formula_weight 205.25
_space_group_crystal_system monoclinic
_space_group_IT_number 14
_space_group_name_Hall '-P 2yn'
_space_group_name_H-M_alt 'P 1 21/n 1'
_atom_sites_solution_hydrogens geom
_audit_creation_date 2020-07-31
_audit_creation_method
;
Olex2 1.3
(compiled 2020.07.16 svn.r6f6c53a7 for OlexSys, GUI svn.r6139)
;
_cell_angle_alpha 90
_cell_angle_beta 112.087(7)
_cell_angle_gamma 90
_cell_formula_units_Z 4
_cell_length_a 10.3922(6)
_cell_length_b 8.5924(4)
_cell_length_c 13.4648(8)
_cell_measurement_reflns_used 5661
_cell_measurement_temperature 98(2)
_cell_measurement_theta_max 29.4150
_cell_measurement_theta_min 2.8690
_cell_volume 1114.09(12)
_computing_cell_refinement 'CrysAlisPro 1.171.39.28e (Rigaku OD, 2015)'
_computing_data_collection 'CrysAlisPro 1.171.39.28e (Rigaku OD, 2015)'
_computing_data_reduction 'CrysAlisPro 1.171.39.28e (Rigaku OD, 2015)'
_computing_molecular_graphics 'Olex2 1.3 (Dolomanov et al., 2009)'
_computing_publication_material 'Olex2 1.3 (Dolomanov et al., 2009)'
_computing_structure_refinement 'SHELXL 2014/7 (Sheldrick, 2015)'
_computing_structure_solution 'ShelXT (Sheldrick, 2015)'
_diffrn_ambient_temperature 98(2)
_diffrn_detector 'CCD plate'
_diffrn_measured_fraction_theta_full 0.998
_diffrn_measured_fraction_theta_max 0.998
_diffrn_measurement_details
;
List of Runs (angles in degrees, time in seconds):

  # Type    Start    End  Width  t~exp~   \w     \q     \k     \f   Frames
--------------------------------------------------------------------------
  1  \w    -53.00  94.00   1.00   20.00    --    4.20  11.00  76.00  147
  2  \w    -85.00  26.00   1.00   20.00    --    4.20 -38.00-120.00  111
  3  \w    -97.00  17.00   1.00   20.00    --   -7.70 -38.00  60.00  114
  4  \w    -37.00  -3.00   1.00   20.00    --   -7.70  57.00-180.00   34
  5  \w    -37.00  82.00   1.00   20.00    --   -7.70  57.00  30.00  119
;
_diffrn_measurement_device 'four-circle diffractometer'
_diffrn_measurement_device_type 'XtaLAB AFC12 (RCD3): Kappa single'
_diffrn_measurement_method '\w scans'
_diffrn_orient_matrix_type 'CrysAlisPro convention (1999,Acta A55,543-557)'
_diffrn_orient_matrix_UB_11 -0.0705752000
_diffrn_orient_matrix_UB_12 0.0115929000
_diffrn_orient_matrix_UB_13 -0.0336370000
_diffrn_orient_matrix_UB_21 0.0182525000
_diffrn_orient_matrix_UB_22 -0.0026104000
_diffrn_orient_matrix_UB_23 -0.0457082000
_diffrn_orient_matrix_UB_31 -0.0106351000
_diffrn_orient_matrix_UB_32 -0.0816932000
_diffrn_orient_matrix_UB_33 -0.0033560000
_diffrn_radiation_monochromator graphite
_diffrn_radiation_probe x-ray
_diffrn_radiation_type 'Mo K\a'
_diffrn_radiation_wavelength 0.71073
_diffrn_reflns_av_R_equivalents 0.0235
_diffrn_reflns_av_unetI/netI 0.0144
_diffrn_reflns_Laue_measured_fraction_full 0.998
_diffrn_reflns_Laue_measured_fraction_max 0.998
_diffrn_reflns_limit_h_max 13
_diffrn_reflns_limit_h_min -13
_diffrn_reflns_limit_k_max 10
_diffrn_reflns_limit_k_min -10
_diffrn_reflns_limit_l_max 16
_diffrn_reflns_limit_l_min -16
_diffrn_reflns_number 16726
_diffrn_reflns_point_group_measured_fraction_full 0.998
_diffrn_reflns_point_group_measured_fraction_max 0.998
_diffrn_reflns_theta_full 25.242
_diffrn_reflns_theta_max 26.498
_diffrn_reflns_theta_min 2.878
_diffrn_source 'fine-focus sealed X-ray tube'
_diffrn_source_type 'Enhance (Mo) X-ray Source'
_exptl_absorpt_coefficient_mu 0.071
_exptl_absorpt_correction_T_max 1.00000
_exptl_absorpt_correction_T_min 0.90116
_exptl_absorpt_correction_type multi-scan
_exptl_absorpt_process_details
;
CrysAlisPro 1.171.39.28e (Rigaku Oxford Diffraction, 2015)
Empirical absorption correction using spherical harmonics,
 implemented in SCALE3 ABSPACK scaling algorithm.
;
_exptl_crystal_colour 'clear colourless'
_exptl_crystal_colour_lustre clear
_exptl_crystal_colour_primary colourless
_exptl_crystal_density_diffrn 1.224
_exptl_crystal_description plate
_exptl_crystal_F_000 432
_exptl_crystal_size_max 0.5
_exptl_crystal_size_mid 0.33
_exptl_crystal_size_min 0.07
_refine_diff_density_max 0.233
_refine_diff_density_min -0.174
_refine_diff_density_rms 0.035
_refine_ls_extinction_method none
_refine_ls_goodness_of_fit_ref 1.099
_refine_ls_hydrogen_treatment constr
_refine_ls_matrix_type full
_refine_ls_number_parameters 145
_refine_ls_number_reflns 2296
_refine_ls_number_restraints 0
_refine_ls_restrained_S_all 1.099
_refine_ls_R_factor_all 0.0446
_refine_ls_R_factor_gt 0.0425
_refine_ls_shift/su_max 0.000
_refine_ls_shift/su_mean 0.000
_refine_ls_structure_factor_coef Fsqd
_refine_ls_weighting_details 'w=1/[\s^2^(Fo^2^)+(0.0365P)^2^+0.5279P] where P=(Fo^2^+2Fc^2^)/3'
_refine_ls_weighting_scheme calc
_refine_ls_wR_factor_gt 0.0974
_refine_ls_wR_factor_ref 0.0986
_reflns_Friedel_coverage 0.000
_reflns_number_gt 2201
_reflns_number_total 2296
_reflns_threshold_expression 'I > 2\s(I)'
_cod_data_source_file cs0c05574_si_003.cif
_cod_data_source_block cd1728
_cod_database_code 4518464
_shelx_shelxl_version_number 2014/7
_chemical_oxdiff_formula C20H20N1
_shelx_space_group_comment
;
The symmetry employed for this shelxl refinement is uniquely defined
by the following loop, which should always be used as a source of
symmetry information in preference to the above space-group names.
They are only intended as comments.
;
_shelx_estimated_absorpt_t_max 0.995
_shelx_estimated_absorpt_t_min 0.965
_reflns_odcompleteness_completeness 99.71
_reflns_odcompleteness_iscentric 1
_reflns_odcompleteness_theta 26.32
_olex2_refinement_description
;
1. Fixed Uiso
 At 1.2 times of:
  All C(H) groups, All C(H,H) groups
2.a Aromatic/amide H refined with riding coordinates:
 C10(H10), C7(H7), C8(H8), C5(H5), C13(H13), C2(H2), C3(H3), C12(H12), C14(H14)
2.b X=CH2 refined with riding coordinates:
 C15(H15A,H15B)
;
_olex2_exptl_crystal_mounting_method 'nylon loop'
_olex2_submission_special_instructions 'No special instructions were received'
_oxdiff_exptl_absorpt_empirical_details
;
Empirical correction (ABSPACK) includes:
- Absorption correction using spherical harmonics
- Frame scaling
;
_oxdiff_exptl_absorpt_empirical_full_max 1.102
_oxdiff_exptl_absorpt_empirical_full_min 0.925

loop_
_space_group_symop_operation_xyz
'x, y, z'
'-x+1/2, y+1/2, -z+1/2'
'-x, -y, -z'
'x-1/2, -y-1/2, z-1/2'

loop_
_atom_site_label
_atom_site_type_symbol
_atom_site_fract_x
_atom_site_fract_y
_atom_site_fract_z
_atom_site_U_iso_or_equiv
_atom_site_adp_type
_atom_site_occupancy
_atom_site_site_symmetry_order
_atom_site_calc_flag
_atom_site_refinement_flags_posn
_atom_site_refinement_flags_adp
_atom_site_refinement_flags_occupancy
_atom_site_disorder_assembly
_atom_site_disorder_group
N1 N 0.55644(12) 0.98444(13) 0.18593(9) 0.0267(3) Uani 1 1 d . . . . .
C4 C 0.66199(12) 0.62899(13) 0.53758(9) 0.0171(3) Uani 1 1 d . . . . .
C9 C 0.55082(12) 0.73861(13) 0.50787(9) 0.0170(3) Uani 1 1 d . . . . .
C10 C 0.52150(12) 0.82791(14) 0.41358(9) 0.0184(3) Uani 1 1 d . . . . .
H10 H 0.4470 0.9004 0.3925 0.022 Uiso 1 1 calc R U . . .
C7 C 0.50414(12) 0.66892(14) 0.66542(10) 0.0196(3) Uani 1 1 d . . . . .
H7 H 0.4497 0.6810 0.7079 0.024 Uiso 1 1 calc R U . . .
C8 C 0.47245(12) 0.75411(14) 0.57370(10) 0.0195(3) Uani 1 1 d . . . . .
H8 H 0.3967 0.8249 0.5537 0.023 Uiso 1 1 calc R U . . .
C6 C 0.61759(12) 0.56199(14) 0.69860(9) 0.0185(3) Uani 1 1 d . . . . .
C1 C 0.60087(12) 0.80967(14) 0.35241(9) 0.0186(3) Uani 1 1 d . . . . .
C5 C 0.69146(12) 0.54199(14) 0.63312(10) 0.0192(3) Uani 1 1 d . . . . .
H5 H 0.7644 0.4676 0.6527 0.023 Uiso 1 1 calc R U . . .
C13 C 0.64551(12) 0.50692(14) 0.89099(10) 0.0203(3) Uani 1 1 d . . . . .
H13 H 0.6698 0.4273 0.9438 0.024 Uiso 1 1 calc R U . . .
C2 C 0.71104(12) 0.69937(14) 0.38104(10) 0.0205(3) Uani 1 1 d . . . . .
H2 H 0.7642 0.6869 0.3376 0.025 Uiso 1 1 calc R U . . .
C11 C 0.57494(12) 0.90625(14) 0.25923(10) 0.0207(3) Uani 1 1 d . . . . .
C3 C 0.73982(12) 0.61155(14) 0.47142(10) 0.0201(3) Uani 1 1 d . . . . .
H3 H 0.8131 0.5376 0.4903 0.024 Uiso 1 1 calc R U . . .
C12 C 0.65571(12) 0.46872(14) 0.79752(10) 0.0206(3) Uani 1 1 d . . . . .
H12 H 0.6924 0.3683 0.7947 0.025 Uiso 1 1 calc R U . . .
C14 C 0.60228(12) 0.65379(15) 0.92199(10) 0.0214(3) Uani 1 1 d . . . . .
H14 H 0.5767 0.7365 0.8715 0.026 Uiso 1 1 calc R U . . .
C15 C 0.59689(13) 0.67766(17) 1.01822(11) 0.0279(3) Uani 1 1 d . . . . .
H15A H 0.6220 0.5966 1.0700 0.033 Uiso 1 1 calc R U . . .
H15B H 0.5680 0.7757 1.0350 0.033 Uiso 1 1 calc R U . . .

loop_
_atom_site_aniso_label
_atom_site_aniso_U_11
_atom_site_aniso_U_22
_atom_site_aniso_U_33
_atom_site_aniso_U_23
_atom_site_aniso_U_13
_atom_site_aniso_U_12
N1 0.0297(6) 0.0267(6) 0.0258(6) 0.0033(5) 0.0129(5) 0.0007(5)
C4 0.0163(6) 0.0133(5) 0.0199(6) -0.0044(4) 0.0048(5) -0.0022(4)
C9 0.0144(5) 0.0156(6) 0.0190(6) -0.0037(5) 0.0040(5) -0.0023(4)
C10 0.0160(6) 0.0160(6) 0.0207(6) -0.0020(5) 0.0040(5) -0.0004(4)
C7 0.0173(6) 0.0218(6) 0.0205(6) -0.0025(5) 0.0079(5) -0.0015(5)
C8 0.0145(6) 0.0189(6) 0.0236(6) -0.0016(5) 0.0055(5) 0.0017(4)
C6 0.0179(6) 0.0160(6) 0.0192(6) -0.0031(5) 0.0042(5) -0.0042(5)
C1 0.0197(6) 0.0161(6) 0.0177(6) -0.0025(5) 0.0045(5) -0.0034(5)
C5 0.0177(6) 0.0147(6) 0.0225(6) -0.0023(5) 0.0045(5) 0.0010(4)
C13 0.0178(6) 0.0200(6) 0.0213(6) 0.0042(5) 0.0052(5) -0.0018(5)
C2 0.0209(6) 0.0204(6) 0.0220(6) -0.0049(5) 0.0099(5) -0.0016(5)
C11 0.0189(6) 0.0206(6) 0.0232(6) -0.0041(5) 0.0086(5) -0.0013(5)
C3 0.0190(6) 0.0169(6) 0.0238(6) -0.0037(5) 0.0074(5) 0.0018(5)
C12 0.0184(6) 0.0173(6) 0.0241(6) 0.0017(5) 0.0058(5) 0.0004(5)
C14 0.0171(6) 0.0211(6) 0.0247(6) 0.0016(5) 0.0063(5) -0.0026(5)
C15 0.0252(7) 0.0290(7) 0.0324(7) -0.0047(6) 0.0142(6) -0.0055(5)

loop_
_atom_type_symbol
_atom_type_description
_atom_type_scat_dispersion_real
_atom_type_scat_dispersion_imag
_atom_type_scat_source
C C 0.0033 0.0016 'International Tables Vol C Tables 4.2.6.8 and 6.1.1.4'
H H 0.0000 0.0000 'International Tables Vol C Tables 4.2.6.8 and 6.1.1.4'
N N 0.0061 0.0033 'International Tables Vol C Tables 4.2.6.8 and 6.1.1.4'

loop_
_geom_angle_atom_site_label_1
_geom_angle_atom_site_label_2
_geom_angle_atom_site_label_3
_geom_angle
_geom_angle_site_symmetry_1
_geom_angle_site_symmetry_3
_geom_angle_publ_flag
C5 C4 C9 118.58(11) . . ?
C5 C4 C3 122.30(11) . . ?
C3 C4 C9 119.11(11) . . ?
C10 C9 C4 119.22(11) . . ?
C10 C9 C8 121.98(11) . . ?
C8 C9 C4 118.80(11) . . ?
C9 C10 H10 120.0 . . ?
C1 C10 C9 119.99(11) . . ?
C1 C10 H10 120.0 . . ?
C8 C7 H7 119.4 . . ?
C8 C7 C6 121.21(11) . . ?
C6 C7 H7 119.4 . . ?
C9 C8 H8 119.5 . . ?
C7 C8 C9 121.03(11) . . ?
C7 C8 H8 119.5 . . ?
C7 C6 C12 122.82(11) . . ?
C5 C6 C7 118.20(11) . . ?
C5 C6 C12 118.95(11) . . ?
C10 C1 C2 121.05(11) . . ?
C10 C1 C11 119.80(11) . . ?
C2 C1 C11 119.13(11) . . ?
C4 C5 H5 118.9 . . ?
C6 C5 C4 122.11(11) . . ?
C6 C5 H5 118.9 . . ?
C12 C13 H13 115.7 . . ?
C12 C13 C14 128.59(12) . . ?
C14 C13 H13 115.7 . . ?
C1 C2 H2 120.2 . . ?
C3 C2 C1 119.57(11) . . ?
C3 C2 H2 120.2 . . ?
N1 C11 C1 178.82(14) . . ?
C4 C3 H3 119.5 . . ?
C2 C3 C4 121.04(11) . . ?
C2 C3 H3 119.5 . . ?
C6 C12 H12 115.7 . . ?
C13 C12 C6 128.64(11) . . ?
C13 C12 H12 115.7 . . ?
C13 C14 H14 118.5 . . ?
C15 C14 C13 122.92(12) . . ?
C15 C14 H14 118.5 . . ?
C14 C15 H15A 120.0 . . ?
C14 C15 H15B 120.0 . . ?
H15A C15 H15B 120.0 . . ?

loop_
_geom_bond_atom_site_label_1
_geom_bond_atom_site_label_2
_geom_bond_distance
_geom_bond_site_symmetry_2
_geom_bond_publ_flag
N1 C11 1.1488(16) . ?
C4 C9 1.4264(16) . ?
C4 C5 1.4182(17) . ?
C4 C3 1.4186(16) . ?
C9 C10 1.4151(17) . ?
C9 C8 1.4176(16) . ?
C10 H10 0.9500 . ?
C10 C1 1.3763(17) . ?
C7 H7 0.9500 . ?
C7 C8 1.3651(17) . ?
C7 C6 1.4275(17) . ?
C8 H8 0.9500 . ?
C6 C5 1.3802(17) . ?
C6 C12 1.4753(17) . ?
C1 C2 1.4233(17) . ?
C1 C11 1.4427(17) . ?
C5 H5 0.9500 . ?
C13 H13 0.9500 . ?
C13 C12 1.3428(17) . ?
C13 C14 1.4525(18) . ?
C2 H2 0.9500 . ?
C2 C3 1.3660(17) . ?
C3 H3 0.9500 . ?
C12 H12 0.9500 . ?
C14 H14 0.9500 . ?
C14 C15 1.3336(18) . ?
C15 H15A 0.9500 . ?
C15 H15B 0.9500 . ?

loop_
_geom_torsion_atom_site_label_1
_geom_torsion_atom_site_label_2
_geom_torsion_atom_site_label_3
_geom_torsion_atom_site_label_4
_geom_torsion
_geom_torsion_site_symmetry_1
_geom_torsion_site_symmetry_2
_geom_torsion_site_symmetry_3
_geom_torsion_site_symmetry_4
_geom_torsion_publ_flag
C4 C9 C10 C1 -0.72(17) . . . . ?
C4 C9 C8 C7 1.58(17) . . . . ?
C9 C4 C5 C6 -1.04(17) . . . . ?
C9 C4 C3 C2 0.91(17) . . . . ?
C9 C10 C1 C2 1.37(17) . . . . ?
C9 C10 C1 C11 -177.00(10) . . . . ?
C10 C9 C8 C7 -178.75(11) . . . . ?
C10 C1 C2 C3 -0.87(18) . . . . ?
C7 C6 C5 C4 2.94(17) . . . . ?
C7 C6 C12 C13 -33.19(19) . . . . ?
C8 C9 C10 C1 179.61(11) . . . . ?
C8 C7 C6 C5 -2.60(17) . . . . ?
C8 C7 C6 C12 179.55(11) . . . . ?
C6 C7 C8 C9 0.35(18) . . . . ?
C1 C2 C3 C4 -0.29(18) . . . . ?
C5 C4 C9 C10 179.08(10) . . . . ?
C5 C4 C9 C8 -1.25(16) . . . . ?
C5 C4 C3 C2 -178.55(11) . . . . ?
C5 C6 C12 C13 148.98(13) . . . . ?
C11 C1 C2 C3 177.51(11) . . . . ?
C3 C4 C9 C10 -0.40(16) . . . . ?
C3 C4 C9 C8 179.27(11) . . . . ?
C3 C4 C5 C6 178.42(11) . . . . ?
C12 C6 C5 C4 -179.13(11) . . . . ?
C12 C13 C14 C15 -179.75(13) . . . . ?
C14 C13 C12 C6 -4.2(2) . . . . ?
